data_7110964
loop_
_publ_author_name
'Carraz, Charles-Antoine'
'Orpen, A. Guy'
'Ellis, Dianne D.'
'Pringle, Paul G.'
'Ditzel, Evert J.'
'Sunley, Glenn J.'

_publ_section_title
;
 Rhodium(i) complexes of unsymmetrical diphosphines: efficient and stable
 methanol carbonylation catalysts
;
_journal_issue 14
_journal_name_full 'Chemical Communications'
_journal_page_first 1277
_journal_paper_doi 10.1039/b002802i
_journal_year 2000
_chemical_formula_sum 'C29.5 H22 F2 I3 O P2 Rh'
_chemical_formula_weight 976.02
_chemical_name_systematic
; 
 ? 
;
_space_group_IT_number 61
_symmetry_cell_setting orthorhombic
_symmetry_space_group_name_Hall '-P 2ac 2ab'
_symmetry_space_group_name_H-M 'P b c a'
_atom_sites_solution_hydrogens geom
_atom_sites_solution_primary direct
_atom_sites_solution_secondary difmap
_audit_creation_method SHELXL
_cell_angle_alpha 90.00
_cell_angle_beta 90.00
_cell_angle_gamma 90.00
_cell_formula_units_Z 8
_cell_length_a 18.850(3)
_cell_length_b 15.338(4)
_cell_length_c 20.992(4)
_cell_measurement_temperature 173(2)
_cell_volume 6069(2)
_computing_cell_refinement 'SMART (Siemens, 1995b)'
_computing_data_collection 'SMART (Siemens, 1995b)'
_computing_data_reduction 'SMART (Siemens, 1995b)'
_computing_molecular_graphics 'SHELXTL (Siemens, 1995a)'
_computing_publication_material 'SHELXTL (Siemens, 1995a)'
_computing_structure_refinement 'SHELXL-97 (Sheldrick, 1997)'
_computing_structure_solution 'SHELXS-97 (Sheldrick, 1990)'
_diffrn_ambient_temperature 173(2)
_diffrn_measurement_device_type 'Siemens SMART CCD diffractometer'
_diffrn_measurement_method '\w rotation with narrow frames'
_diffrn_radiation_monochromator graphite
_diffrn_radiation_source 'fine-focus sealed tube'
_diffrn_radiation_type MoK\a
_diffrn_radiation_wavelength 0.71073
_diffrn_reflns_av_R_equivalents 0.0518
_diffrn_reflns_av_sigmaI/netI 0.0305
_diffrn_reflns_limit_h_max 24
_diffrn_reflns_limit_h_min -24
_diffrn_reflns_limit_k_max 19
_diffrn_reflns_limit_k_min -15
_diffrn_reflns_limit_l_max 27
_diffrn_reflns_limit_l_min -25
_diffrn_reflns_number 33277
_diffrn_reflns_theta_max 27.49
_diffrn_reflns_theta_min 1.97
_exptl_absorpt_coefficient_mu 3.755
_exptl_absorpt_correction_T_max 0.8149
_exptl_absorpt_correction_T_min 0.3001
_exptl_absorpt_correction_type multi-scan
_exptl_crystal_colour red
_exptl_crystal_density_diffrn 2.136
_exptl_crystal_description disks
_exptl_crystal_F_000 3672
_exptl_crystal_size_max 0.45
_exptl_crystal_size_mid 0.4
_exptl_crystal_size_min 0.1
_refine_diff_density_max 0.856
_refine_diff_density_min -1.052
_refine_diff_density_rms 0.148
_refine_ls_extinction_method none
_refine_ls_goodness_of_fit_all 1.165
_refine_ls_goodness_of_fit_obs 1.132
_refine_ls_hydrogen_treatment mixed
_refine_ls_matrix_type full
_refine_ls_number_parameters 355
_refine_ls_number_reflns 6871
_refine_ls_number_restraints 1
_refine_ls_restrained_S_all 1.177
_refine_ls_restrained_S_obs 1.132
_refine_ls_R_factor_all 0.0526
_refine_ls_R_factor_obs 0.0382
_refine_ls_shift/esd_max 0.001
_refine_ls_shift/esd_mean 0.000
_refine_ls_structure_factor_coef Fsqd
_refine_ls_weighting_details 'w=1/[\s^2^(Fo^2^)+(0.0288P)^2^+28.1604P] where P=(Fo^2^+2Fc^2^)/3'
_refine_ls_weighting_scheme calc
_refine_ls_wR_factor_all 0.0981
_refine_ls_wR_factor_obs 0.0854
_reflns_number_observed 5701
_reflns_number_total 6885
_reflns_observed_criterion >2sigma(I)
_cod_data_source_file b002802isup1.cif
_cod_data_source_block 12
_cod_depositor_comments
;
The following automatic conversions were performed:

'_symmetry_cell_setting' value 'Orthorhombic' changed to
'orthorhombic' according to
/home/saulius/struct/CIF-dictionaries/cif_core.dic dictionary named
'cif_core.dic' version 2.4.2 from 2011-04-26.

Automatic conversion script
Id: cif_fix_values 1891 2012-01-12 08:04:46Z andrius 

The following automatic conversions were performed:

'_refine_ls_weighting_scheme' value 'calc
w=1/[\s^2^(Fo^2^)+(0.0288P)^2^+28.1604P] where P=(Fo^2^+2Fc^2^)/3'
was changed to 'calc'. New tag '_refine_ls_weighting_details' was
created. The value of the new tag was set to
'w=1/[\s^2^(Fo^2^)+(0.0288P)^2^+28.1604P] where P=(Fo^2^+2Fc^2^)/3'.

Automatic conversion script
Id: cif_fix_values 3143 2015-03-26 13:38:13Z robertas 
;
_cod_original_cell_volume 6069.0(23)
_cod_original_sg_symbol_H-M Pbca
_cod_original_formula_sum 'C29.50 H22 F2 I3 O P2 Rh'
_cod_database_code 7110964

loop_
_symmetry_equiv_pos_as_xyz
'x, y, z'
'-x+1/2, -y, z+1/2'
'-x, y+1/2, -z+1/2'
'x+1/2, -y+1/2, -z'
'-x, -y, -z'
'x-1/2, y, -z-1/2'
'x, -y-1/2, z-1/2'
'-x-1/2, y-1/2, z'

loop_
_atom_site_aniso_label
_atom_site_aniso_U_11
_atom_site_aniso_U_22
_atom_site_aniso_U_33
_atom_site_aniso_U_23
_atom_site_aniso_U_13
_atom_site_aniso_U_12
Rh1 0.0288(2) 0.0274(2) 0.0263(2) -0.0025(2) -0.00215(15) 0.0008(2)
I1 0.0440(2) 0.0370(2) 0.0387(2) 0.0057(2) -0.0066(2) 0.0055(2)
I2 0.0444(2) 0.0448(2) 0.0430(2) -0.0139(2) 0.0080(2) 0.0038(2)
I3 0.0314(2) 0.0327(2) 0.0372(2) -0.00473(14) -0.00140(13) -0.00014(14)
C3 0.039(3) 0.046(4) 0.028(3) -0.004(2) -0.006(2) -0.001(3)
O3 0.033(2) 0.083(4) 0.056(3) -0.005(3) -0.005(2) -0.007(2)
P1 0.0391(7) 0.0322(8) 0.0297(6) 0.0004(6) -0.0043(6) -0.0023(6)
C1 0.061(4) 0.026(3) 0.040(3) -0.001(2) -0.014(3) -0.002(3)
C2 0.047(3) 0.036(3) 0.032(3) -0.013(2) -0.009(2) 0.011(3)
P2 0.0375(7) 0.0298(8) 0.0281(6) -0.0056(5) -0.0048(5) 0.0033(6)
C10 0.046(3) 0.037(3) 0.031(3) 0.002(2) -0.006(2) 0.005(3)
C11 0.049(3) 0.056(4) 0.039(3) -0.002(3) -0.008(3) 0.015(3)
C12 0.051(4) 0.063(5) 0.060(4) -0.008(4) -0.024(3) 0.013(4)
F1 0.054(5) 0.121(10) 0.076(6) -0.033(6) -0.032(4) 0.031(5)
C13 0.078(5) 0.055(5) 0.045(4) -0.010(3) -0.030(3) 0.011(4)
C14 0.085(5) 0.064(5) 0.038(3) -0.018(3) -0.020(3) 0.023(4)
C15 0.055(4) 0.060(5) 0.037(3) -0.013(3) -0.003(3) 0.014(3)
C20 0.056(4) 0.056(4) 0.048(4) 0.019(3) -0.005(3) -0.012(3)
C21 0.056(4) 0.069(5) 0.048(4) 0.007(4) 0.008(3) -0.010(4)
C22 0.055(5) 0.147(12) 0.080(6) 0.022(7) 0.024(5) -0.016(6)
F2 0.092(9) 0.126(13) 0.128(11) 0.018(9) 0.028(8) 0.004(8)
C23 0.091(8) 0.129(12) 0.158(12) 0.069(10) 0.043(8) -0.017(8)
C24 0.112(10) 0.134(13) 0.198(15) 0.086(11) 0.059(10) -0.012(9)
C25 0.078(6) 0.084(8) 0.143(10) 0.068(7) 0.017(6) 0.003(5)
C30 0.045(3) 0.044(4) 0.030(3) -0.011(2) 0.002(2) 0.004(3)
C31 0.044(3) 0.090(6) 0.034(3) -0.007(3) 0.004(3) 0.004(4)
C32 0.052(4) 0.116(8) 0.051(4) -0.007(5) 0.014(3) 0.001(5)
F3 0.067(7) 0.299(24) 0.080(8) 0.008(11) 0.023(6) 0.003(10)
C33 0.069(5) 0.058(5) 0.042(3) -0.002(3) 0.018(3) -0.003(4)
C34 0.070(5) 0.063(5) 0.038(3) 0.005(3) 0.003(3) 0.006(4)
C35 0.055(4) 0.052(4) 0.042(3) 0.005(3) -0.002(3) 0.009(3)
C40 0.045(3) 0.038(3) 0.033(3) -0.011(2) -0.006(2) 0.000(3)
C41 0.060(4) 0.060(5) 0.068(5) -0.022(4) -0.018(4) 0.005(4)
C42 0.050(4) 0.091(7) 0.083(6) -0.030(5) -0.022(4) 0.000(4)
F4 0.106(10) 0.172(17) 0.207(17) -0.098(14) -0.075(11) 0.029(10)
C43 0.084(6) 0.063(6) 0.080(6) -0.030(5) -0.015(5) -0.010(5)
C44 0.101(7) 0.055(5) 0.092(7) -0.018(5) -0.028(6) -0.011(5)
C45 0.068(5) 0.050(4) 0.059(4) -0.008(3) -0.020(4) -0.003(4)

loop_
_atom_site_label
_atom_site_type_symbol
_atom_site_fract_x
_atom_site_fract_y
_atom_site_fract_z
_atom_site_U_iso_or_equiv
_atom_site_thermal_displace_type
_atom_site_occupancy
_atom_site_calc_flag
_atom_site_refinement_flags
_atom_site_disorder_group
Rh1 Rh 0.83086(2) 0.10299(3) 0.59027(2) 0.02746(10) Uani 1 d . .
I1 I 0.86359(2) -0.00971(3) 0.68678(2) 0.03993(10) Uani 1 d . .
I2 I 0.87547(2) -0.01781(3) 0.50359(2) 0.04405(11) Uani 1 d . .
I3 I 0.69762(2) 0.04202(2) 0.58096(2) 0.03375(9) Uani 1 d . .
C3 C 0.9269(3) 0.1358(4) 0.5973(2) 0.0375(13) Uani 1 d . .
O3 O 0.9851(2) 0.1522(4) 0.6010(2) 0.0573(13) Uani 1 d . .
P1 P 0.80665(8) 0.20669(10) 0.51178(7) 0.0336(3) Uani 1 d . .
C1 C 0.7686(3) 0.3006(4) 0.5540(3) 0.0423(14) Uani 1 d . .
H1A H 0.8072(3) 0.3409(4) 0.5663(3) 0.051 Uiso 1 calc R .
H1B H 0.7362(3) 0.3323(4) 0.5249(3) 0.051 Uiso 1 calc R .
C2 C 0.7278(3) 0.2731(4) 0.6134(3) 0.0382(13) Uani 1 d . .
H2A H 0.6845(3) 0.2407(4) 0.6011(3) 0.046 Uiso 1 calc R .
H2B H 0.7132(3) 0.3253(4) 0.6379(3) 0.046 Uiso 1 calc R .
P2 P 0.78459(8) 0.20430(10) 0.66231(6) 0.0318(3) Uani 1 d . .
C10 C 0.7444(3) 0.1795(4) 0.4493(3) 0.0382(13) Uani 1 d . .
C11 C 0.6731(3) 0.2010(5) 0.4542(3) 0.048(2) Uani 1 d . .
H11A H 0.6562(3) 0.2317(5) 0.4905(3) 0.058 Uiso 1 calc R .
C12 C 0.6267(4) 0.1775(6) 0.4058(4) 0.058(2) Uani 1 d . .
H12A H 0.5780(4) 0.1923(6) 0.4095(4) 0.070 Uiso 0.50 calc PR 1
F1 F 0.5570(5) 0.1906(8) 0.4134(4) 0.084(3) Uani 0.50 d P 2
C13 C 0.6491(4) 0.1338(5) 0.3534(3) 0.059(2) Uani 1 d . .
H13A H 0.6163(4) 0.1177(5) 0.3211(3) 0.071 Uiso 1 calc R .
C14 C 0.7202(4) 0.1128(5) 0.3474(3) 0.062(2) Uani 1 d . .
H14A H 0.7364(4) 0.0828(5) 0.3106(3) 0.075 Uiso 1 calc R .
C15 C 0.7676(4) 0.1353(5) 0.3944(3) 0.051(2) Uani 1 d . .
H15A H 0.8164(4) 0.1209(5) 0.3898(3) 0.061 Uiso 1 calc R .
C20 C 0.8818(4) 0.2547(5) 0.4686(3) 0.053(2) Uani 1 d . .
C21 C 0.9429(4) 0.2075(6) 0.4540(3) 0.058(2) Uani 1 d . .
H21A H 0.9471(4) 0.1480(6) 0.4661(3) 0.070 Uiso 1 calc R .
C22 C 0.9968(5) 0.2484(10) 0.4220(5) 0.094(4) Uani 1 d . .
H22A H 1.0381(5) 0.2161(10) 0.4110(5) 0.113 Uiso 0.50 calc PR 1
F2 F 1.0513(7) 0.2226(11) 0.4108(7) 0.115(5) Uani 0.50 d P 2
C23 C 0.9926(7) 0.3370(10) 0.4049(7) 0.126(5) Uani 1 d . .
H23A H 1.0318(7) 0.3649(10) 0.3850(7) 0.152 Uiso 1 calc R .
C24 C 0.9340(8) 0.3806(11) 0.4166(7) 0.148(7) Uani 1 d . .
H24A H 0.9301(8) 0.4393(11) 0.4025(7) 0.178 Uiso 1 calc R .
C25 C 0.8761(5) 0.3415(7) 0.4501(6) 0.102(4) Uani 1 d . .
H25A H 0.8345(5) 0.3741(7) 0.4596(6) 0.122 Uiso 1 calc R .
C30 C 0.7303(3) 0.1706(4) 0.7292(3) 0.0395(13) Uani 1 d . .
C31 C 0.6566(3) 0.1715(6) 0.7261(3) 0.056(2) Uani 1 d . .
H31A H 0.6337(3) 0.1899(6) 0.6881(3) 0.068 Uiso 1 calc R .
C32 C 0.6164(4) 0.1459(7) 0.7778(4) 0.073(3) Uani 1 d . .
H32A H 0.5661(4) 0.1487(7) 0.7751(4) 0.087 Uiso 0.50 calc PR 2
F3 F 0.5482(6) 0.1290(14) 0.7677(6) 0.149(7) Uani 0.50 d P 1
C33 C 0.6466(4) 0.1168(5) 0.8324(3) 0.056(2) Uani 1 d . .
H33A H 0.6180(4) 0.0982(5) 0.8671(3) 0.067 Uiso 1 calc R .
C34 C 0.7189(4) 0.1147(5) 0.8369(3) 0.057(2) Uani 1 d . .
H34A H 0.7407(4) 0.0944(5) 0.8749(3) 0.068 Uiso 1 calc R .
C35 C 0.7610(4) 0.1422(5) 0.7861(3) 0.050(2) Uani 1 d . .
H35A H 0.8112(4) 0.1416(5) 0.7902(3) 0.060 Uiso 1 calc R .
C40 C 0.8496(3) 0.2775(4) 0.6982(3) 0.0385(13) Uani 1 d . .
C41 C 0.9115(4) 0.2439(6) 0.7267(4) 0.062(2) Uani 1 d . .
H41A H 0.9218(4) 0.1832(6) 0.7255(4) 0.075 Uiso 1 calc R .
C42 C 0.9573(4) 0.3023(7) 0.7566(4) 0.075(3) Uani 1 d . .
H42A H 0.9996(4) 0.2810(7) 0.7756(4) 0.090 Uiso 0.50 calc PR 2
F4 F 1.0221(7) 0.2747(12) 0.7749(9) 0.162(8) Uani 0.50 d P 1
C43 C 0.9426(5) 0.3899(6) 0.7594(4) 0.076(3) Uani 1 d . .
H43A H 0.9749(5) 0.4286(6) 0.7797(4) 0.091 Uiso 1 calc R .
C44 C 0.8834(5) 0.4206(6) 0.7337(5) 0.083(3) Uani 1 d . .
H44A H 0.8733(5) 0.4812(6) 0.7361(5) 0.099 Uiso 1 calc R .
C45 C 0.8358(4) 0.3651(5) 0.7033(4) 0.059(2) Uani 1 d . .
H45A H 0.7933(4) 0.3881(5) 0.6859(4) 0.071 Uiso 1 calc R .
C50 C 1.0021(9) 0.4567(12) 0.5242(8) 0.156(6) Uiso 1 d D .
C51 C 0.9713(8) 0.4262(12) 0.5845(7) 0.130(5) Uiso 1 d D .
C52 C 0.9671(52) 0.4117(71) 0.6565(22) 0.473(56) Uiso 0.50 d PD .

loop_
_atom_type_symbol
_atom_type_description
_atom_type_scat_dispersion_real
_atom_type_scat_dispersion_imag
_atom_type_scat_source
C C 0.0033 0.0016 'International Tables Vol C Tables 4.2.6.8 and 6.1.1.4'
H H 0.0000 0.0000 'International Tables Vol C Tables 4.2.6.8 and 6.1.1.4'
O O 0.0106 0.0060 'International Tables Vol C Tables 4.2.6.8 and 6.1.1.4'
F F 0.0171 0.0103 'International Tables Vol C Tables 4.2.6.8 and 6.1.1.4'
P P 0.1023 0.0942 'International Tables Vol C Tables 4.2.6.8 and 6.1.1.4'
Rh Rh -1.1178 0.9187 'International Tables Vol C Tables 4.2.6.8 and 6.1.1.4'
I I -0.4742 1.8119 'International Tables Vol C Tables 4.2.6.8 and 6.1.1.4'

loop_
_geom_angle_atom_site_label_1
_geom_angle_atom_site_label_2
_geom_angle_atom_site_label_3
_geom_angle
_geom_angle_site_symmetry_3
C3 Rh1 P1 93.5(2) .
C3 Rh1 P2 97.5(2) .
P1 Rh1 P2 86.03(6) .
C3 Rh1 I3 175.1(2) .
P1 Rh1 I3 90.18(4) .
P2 Rh1 I3 85.97(4) .
C3 Rh1 I2 86.4(2) .
P1 Rh1 I2 93.00(4) .
P2 Rh1 I2 176.03(4) .
I3 Rh1 I2 90.19(2) .
C3 Rh1 I1 83.9(2) .
P1 Rh1 I1 176.13(4) .
P2 Rh1 I1 91.44(4) .
I3 Rh1 I1 92.57(2) .
I2 Rh1 I1 89.73(3) .
O3 C3 Rh1 177.4(6) .
C10 P1 C20 103.6(3) .
C10 P1 C1 106.1(3) .
C20 P1 C1 103.0(3) .
C10 P1 Rh1 118.8(2) .
C20 P1 Rh1 118.1(2) .
C1 P1 Rh1 105.7(2) .
C2 C1 P1 112.0(4) .
C1 C2 P2 109.0(4) .
C30 P2 C2 105.7(3) .
C30 P2 C40 103.5(3) .
C2 P2 C40 105.7(3) .
C30 P2 Rh1 121.5(2) .
C2 P2 Rh1 103.9(2) .
C40 P2 Rh1 115.2(2) .
C11 C10 C15 118.5(6) .
C11 C10 P1 121.3(5) .
C15 C10 P1 120.2(5) .
C10 C11 C12 119.6(6) .
F1 C12 C13 118.4(7) .
F1 C12 C11 119.5(7) .
C13 C12 C11 121.8(7) .
C12 C13 C14 119.4(6) .
C15 C14 C13 120.4(6) .
C14 C15 C10 120.4(6) .
C25 C20 C21 120.1(7) .
C25 C20 P1 117.4(7) .
C21 C20 P1 122.5(6) .
C22 C21 C20 118.8(9) .
F2 C22 C21 128.1(15) .
F2 C22 C23 109.8(12) .
C21 C22 C23 121.7(11) .
C24 C23 C22 119.4(11) .
C23 C24 C25 121.3(13) .
C20 C25 C24 118.6(11) .
C31 C30 C35 117.2(6) .
C31 C30 P2 121.6(5) .
C35 C30 P2 121.2(5) .
C32 C31 C30 120.6(7) .
F3 C32 C33 118.6(10) .
F3 C32 C31 117.4(9) .
C33 C32 C31 121.9(7) .
C32 C33 C34 119.0(7) .
C33 C34 C35 120.6(7) .
C34 C35 C30 120.8(6) .
C45 C40 C41 118.9(6) .
C45 C40 P2 120.5(5) .
C41 C40 P2 120.4(5) .
C42 C41 C40 117.9(8) .
F4 C42 C43 118.5(10) .
F4 C42 C41 119.1(11) .
C43 C42 C41 121.6(8) .
C44 C43 C42 119.9(8) .
C43 C44 C45 120.8(9) .
C40 C45 C44 120.8(8) .
C51 C50 C50 139.2(21) 5_766
C50 C51 C52 156.6(42) .

loop_
_geom_bond_atom_site_label_1
_geom_bond_atom_site_label_2
_geom_bond_distance
_geom_bond_site_symmetry_2
Rh1 C3 1.885(6) .
Rh1 P1 2.335(2) .
Rh1 P2 2.3370(15) .
Rh1 I3 2.6869(6) .
Rh1 I2 2.7296(7) .
Rh1 I1 2.7337(7) .
C3 O3 1.128(7) .
P1 C10 1.809(6) .
P1 C20 1.837(7) .
P1 C1 1.837(6) .
C1 C2 1.525(9) .
C2 P2 1.820(6) .
P2 C30 1.813(6) .
P2 C40 1.825(6) .
C10 C11 1.387(8) .
C10 C15 1.406(8) .
C11 C12 1.388(9) .
C12 F1 1.340(11) .
C12 C13 1.355(10) .
C13 C14 1.384(11) .
C14 C15 1.376(9) .
C20 C25 1.390(12) .
C20 C21 1.393(11) .
C21 C22 1.371(11) .
C22 F2 1.13(2) .
C22 C23 1.41(2) .
C23 C24 1.31(2) .
C24 C25 1.432(14) .
C30 C31 1.391(9) .
C30 C35 1.396(8) .
C31 C32 1.381(10) .
C32 F3 1.328(14) .
C32 C33 1.356(11) .
C33 C34 1.366(10) .
C34 C35 1.394(9) .
C40 C45 1.372(10) .
C40 C41 1.409(9) .
C41 C42 1.393(11) .
C42 F4 1.349(15) .
C42 C43 1.374(13) .
C43 C44 1.325(13) .
C44 C45 1.391(11) .
C50 C51 1.47(2) .
C50 C50 1.68(3) 5_766
C51 C52 1.53(4) .
